data_4511112
loop_
_publ_author_name
'Felloni, Marina'
'Blake, Alexander J.'
'Hubberstey, Peter'
'Wilson, Claire'
'Schr\"oder, Martin'

_publ_section_title
;
 Solvent Control of Supramolecular Architectures Derived from
 4,4&#x2032;-Bipyridyl-Bridged Copper(II) Dipicolinate Complexes
;
_journal_issue 11
_journal_name_full 'Crystal Growth &amp; Design'
_journal_page_first 4685
_journal_paper_doi 10.1021/cg900552b
_journal_volume 9
_journal_year 2009
_chemical_formula_moiety 'C7 H3 N O4 Cu(II), C5 H4 N2, C H2 Cl2'
_chemical_formula_sum 'C13 H9 Cl2 Cu N3 O4'
_chemical_formula_weight 405.67
_chemical_melting_point ?
_chemical_name_common '[Cu(II)(dipic)0.5(bpe)] (dcm)'
_chemical_name_systematic
; 
 ? 
;
_space_group_IT_number 14
_symmetry_cell_setting monoclinic
_symmetry_space_group_name_Hall '-P 2ybc'
_symmetry_space_group_name_H-M 'P 1 21/c 1'
_atom_sites_solution_hydrogens geom
_atom_sites_solution_primary direct
_atom_sites_solution_secondary 'difference Fourier method'
_audit_creation_method SHELXL-97
_cell_angle_alpha 90.00
_cell_angle_beta 113.542(7)
_cell_angle_gamma 90.00
_cell_formula_units_Z 4
_cell_length_a 16.294(7)
_cell_length_b 5.669(3)
_cell_length_c 18.452(8)
_cell_measurement_reflns_used 1378
_cell_measurement_temperature 150(2)
_cell_measurement_theta_max 26
_cell_measurement_theta_min 2.75
_cell_volume 1562.6(13)
_computing_cell_refinement SMART
_computing_data_collection 'SMART version 5.054 (Bruker, 1998)'
_computing_data_reduction 'SAINT version 6.02, XPREP'
_computing_molecular_graphics CAMERON
_computing_publication_material 'SHELXL-97 (Sheldrick, 1997)'
_computing_structure_refinement 'SHELXL-97 (Sheldrick, 1997)'
_computing_structure_solution SIR92
_diffrn_ambient_temperature 150(2)
_diffrn_measured_fraction_theta_full 1.000
_diffrn_measured_fraction_theta_max 1.000
_diffrn_measurement_device_type 'Bruker SMART1000 CCD area detector'
_diffrn_measurement_method omega
_diffrn_radiation_monochromator graphite
_diffrn_radiation_source 'sealed tube'
_diffrn_radiation_type MoK\a
_diffrn_radiation_wavelength 0.71073
_diffrn_reflns_av_R_equivalents 0.159
_diffrn_reflns_av_sigmaI/netI 0.1064
_diffrn_reflns_limit_h_max 21
_diffrn_reflns_limit_h_min -21
_diffrn_reflns_limit_k_max 7
_diffrn_reflns_limit_k_min -7
_diffrn_reflns_limit_l_max 24
_diffrn_reflns_limit_l_min -23
_diffrn_reflns_number 10656
_diffrn_reflns_theta_full 25.00
_diffrn_reflns_theta_max 25.00
_diffrn_reflns_theta_min 1.36
_diffrn_standards_decay_% 'random variation +-1.0%'
_diffrn_standards_interval_time 30
_exptl_absorpt_coefficient_mu 1.761
_exptl_absorpt_correction_T_max 0.988
_exptl_absorpt_correction_T_min 0.375
_exptl_absorpt_correction_type multi-scan
_exptl_crystal_colour green
_exptl_crystal_density_diffrn 1.724
_exptl_crystal_density_meas ?
_exptl_crystal_density_method 'not measured'
_exptl_crystal_description plate
_exptl_crystal_F_000 812
_exptl_crystal_size_max 0.20
_exptl_crystal_size_mid 0.09
_exptl_crystal_size_min 0.03
_refine_diff_density_max 1.590
_refine_diff_density_min -2.161
_refine_diff_density_rms 0.260
_refine_ls_extinction_method none
_refine_ls_goodness_of_fit_ref 0.995
_refine_ls_hydrogen_treatment 'riding model'
_refine_ls_matrix_type full
_refine_ls_number_parameters 225
_refine_ls_number_reflns 2748
_refine_ls_number_restraints 8
_refine_ls_restrained_S_all 0.996
_refine_ls_R_factor_all 0.1490
_refine_ls_R_factor_gt 0.0949
_refine_ls_shift/su_max 0.003
_refine_ls_shift/su_mean 0.000
_refine_ls_structure_factor_coef Fsqd
_refine_ls_weighting_details 'calc w=1/[\s^2^(Fo^2^)+(0.1728P)^2^+0.0000P] where P=(Fo^2^+2Fc^2^)/3'
_refine_ls_weighting_scheme calc
_refine_ls_wR_factor_gt 0.2321
_refine_ls_wR_factor_ref 0.2656
_reflns_number_gt 1651
_reflns_number_total 3875
_reflns_threshold_expression >2sigma(I)
_cod_data_source_file cg900552b_si_001.cif
_cod_data_source_block 9_CUPCAZ
_cod_depositor_comments
;
The following automatic conversions were performed:

'_chemical_melting_point' value 'unknown' was changed to '?' - the
value is undefined or not given.

'_symmetry_cell_setting' value
'Monoclinic' changed to 'monoclinic' according to
/usr/data/users/saulius/automatic-downloads/retrospective/ACS/lib/dictionaries/cif_core.dic
dictionary named 'cif_core.dic' version 2.4.2 from 2011-04-26.

Automatic conversion script
Id: cif_fix_values 2281 2013-09-26 08:29:07Z andrius 

The following automatic conversions were performed:

'_exptl_crystal_density_meas' value 'not measured' was changed to '?'
- the value is perceived as not measured.

Automatic conversion script
Id: cif_fix_values 3008 2015-01-20 13:52:24Z robertas 

The following automatic conversions were performed:

'_atom_sites_solution_primary' value 'direct method' was changed to
'direct'.

'_atom_sites_solution_hydrogens' value 'geometrically placed' was
changed to 'geom'.

Automatic conversion script
Id: cif_fix_values 6452 2018-10-05 10:23:21Z andrius 
;
_cod_original_sg_symbol_H-M P21/c
_cod_database_code 4511112

loop_
_symmetry_equiv_pos_as_xyz
'x, y, z'
'-x, y+1/2, -z+1/2'
'-x, -y, -z'
'x, -y-1/2, z-1/2'

loop_
_atom_site_label
_atom_site_type_symbol
_atom_site_fract_x
_atom_site_fract_y
_atom_site_fract_z
_atom_site_U_iso_or_equiv
_atom_site_adp_type
_atom_site_occupancy
_atom_site_symmetry_multiplicity
_atom_site_calc_flag
_atom_site_refinement_flags
_atom_site_disorder_assembly
_atom_site_disorder_group
Cu1 Cu 0.12456(7) 0.1747(2) 0.22151(6) 0.0234(4) Uani 1 1 d . . .
O1 O 0.1358(4) -0.4326(13) 0.1095(4) 0.0331(17) Uani 1 1 d . . .
O2 O 0.1782(4) -0.1067(12) 0.1869(4) 0.0295(17) Uani 1 1 d . . .
O3 O 0.0360(4) 0.4346(12) 0.2220(4) 0.0260(15) Uani 1 1 d . . .
O4 O -0.1151(4) 0.4890(12) 0.1728(4) 0.0279(16) Uani 1 1 d . . .
N1 N 0.0187(5) 0.0582(15) 0.1366(4) 0.0250(18) Uani 1 1 d . . .
C2 C -0.0565(6) 0.1833(16) 0.1177(5) 0.0191(19) Uani 1 1 d . . .
C3 C -0.1344(6) 0.1105(18) 0.0537(5) 0.027(2) Uani 1 1 d . . .
H3 H -0.1871 0.1967 0.0386 0.032 Uiso 1 1 calc R . .
C4 C -0.1304(6) -0.0932(19) 0.0135(5) 0.030(2) Uani 1 1 d . . .
H4 H -0.1809 -0.1436 -0.0294 0.036 Uiso 1 1 calc R . .
C5 C -0.0507(6) -0.2239(18) 0.0371(5) 0.025(2) Uani 1 1 d . . .
H5 H -0.0485 -0.3632 0.0113 0.030 Uiso 1 1 calc R . .
C6 C 0.0255(6) -0.1401(15) 0.1003(5) 0.021(2) Uani 1 1 d . . .
C7 C 0.1207(7) -0.2432(18) 0.1335(5) 0.025(2) Uani 1 1 d . . .
C8 C -0.0460(6) 0.3882(17) 0.1751(5) 0.022(2) Uani 1 1 d . . .
N11 N 0.2410(5) 0.3110(16) 0.2950(5) 0.031(2) Uani 1 1 d . . .
C12 C 0.3161(7) 0.174(3) 0.3191(7) 0.051(3) Uani 1 1 d . . .
H12 H 0.3141 0.0313 0.2936 0.061 Uiso 1 1 calc R . .
C13 C 0.3957(8) 0.242(3) 0.3810(8) 0.064(4) Uani 1 1 d . . .
H13 H 0.4459 0.1450 0.3976 0.076 Uiso 1 1 calc R . .
C14 C 0.3976(8) 0.463(3) 0.4178(6) 0.053(4) Uani 1 1 d . . .
N14 N 0.4771(7) 0.575(2) 0.4851(8) 0.068(4) Uani 1 1 d . . .
C15 C 0.3236(8) 0.600(3) 0.3922(7) 0.054(4) Uani 1 1 d . . .
H15 H 0.3247 0.7472 0.4147 0.065 Uiso 1 1 calc R . .
C16 C 0.2448(7) 0.517(2) 0.3313(6) 0.041(3) Uani 1 1 d . . .
H16 H 0.1934 0.6095 0.3157 0.049 Uiso 1 1 calc R . .
C1 C 0.3431(12) -0.033(3) 0.6575(9) 0.121(7) Uiso 1 1 d D . .
Cl1A Cl 0.3609(4) 0.0542(14) 0.5728(3) 0.113(2) Uani 0.85 1 d PD A 1
Cl1B Cl 0.399(4) 0.198(6) 0.632(4) 0.21(3) Uiso 0.15 1 d PD A 2
Cl2A Cl 0.4245(16) -0.226(5) 0.7194(13) 0.192(14) Uani 0.45 1 d PD A 3
Cl2B Cl 0.408(3) -0.289(7) 0.698(3) 0.28(4) Uani 0.27 1 d PD A 4
Cl2C Cl 0.3649(16) -0.311(4) 0.6255(17) 0.191(18) Uani 0.27 1 d PD A 5

loop_
_atom_site_aniso_label
_atom_site_aniso_U_11
_atom_site_aniso_U_22
_atom_site_aniso_U_33
_atom_site_aniso_U_23
_atom_site_aniso_U_13
_atom_site_aniso_U_12
Cu1 0.0233(7) 0.0384(8) 0.0078(6) -0.0056(5) 0.0056(5) -0.0049(6)
O1 0.037(4) 0.043(4) 0.021(4) -0.011(3) 0.014(3) 0.000(3)
O2 0.026(3) 0.047(4) 0.014(3) -0.011(3) 0.006(3) -0.003(3)
O3 0.028(4) 0.036(4) 0.012(3) -0.003(3) 0.006(3) -0.001(3)
O4 0.028(4) 0.044(5) 0.012(3) -0.001(3) 0.008(3) 0.008(3)
N1 0.034(5) 0.039(5) 0.005(4) 0.000(3) 0.012(3) 0.003(4)
C2 0.020(5) 0.020(5) 0.015(4) -0.002(4) 0.004(4) -0.003(4)
C3 0.021(5) 0.046(7) 0.009(5) 0.009(4) 0.002(4) 0.004(4)
C4 0.030(5) 0.052(7) 0.005(4) -0.002(4) 0.004(4) -0.004(5)
C5 0.038(6) 0.031(6) 0.013(5) -0.003(4) 0.016(4) -0.001(5)
C6 0.029(5) 0.021(5) 0.016(5) 0.002(4) 0.012(4) 0.005(4)
C7 0.037(6) 0.026(6) 0.015(5) 0.000(4) 0.015(5) -0.004(4)
C8 0.026(5) 0.033(6) 0.007(4) 0.006(4) 0.007(4) -0.001(4)
N11 0.035(5) 0.045(6) 0.018(4) -0.007(4) 0.014(4) -0.004(4)
C12 0.026(6) 0.085(10) 0.035(7) -0.025(7) 0.006(5) -0.012(7)
C13 0.026(6) 0.111(12) 0.044(8) 0.004(8) 0.003(6) -0.004(7)
C14 0.036(7) 0.103(12) 0.014(6) -0.018(7) 0.003(5) -0.026(8)
N14 0.047(8) 0.074(10) 0.090(10) -0.003(8) 0.035(8) 0.014(6)
C15 0.048(7) 0.093(10) 0.022(6) -0.032(6) 0.016(6) -0.019(7)
C16 0.036(6) 0.067(9) 0.028(6) -0.017(6) 0.022(5) -0.017(6)
Cl1A 0.087(4) 0.185(7) 0.078(4) 0.004(4) 0.044(3) 0.023(4)
Cl2A 0.084(12) 0.36(4) 0.140(15) 0.097(19) 0.047(11) 0.002(15)
Cl2B 0.11(3) 0.21(4) 0.59(11) 0.27(6) 0.22(5) 0.11(3)
Cl2C 0.10(2) 0.35(5) 0.12(2) -0.06(3) 0.044(16) -0.09(2)

loop_
_atom_type_symbol
_atom_type_description
_atom_type_scat_dispersion_real
_atom_type_scat_dispersion_imag
_atom_type_scat_source
C C 0.0033 0.0016 'International Tables Vol C Tables 4.2.6.8 and 6.1.1.4'
H H 0.0000 0.0000 'International Tables Vol C Tables 4.2.6.8 and 6.1.1.4'
N N 0.0061 0.0033 'International Tables Vol C Tables 4.2.6.8 and 6.1.1.4'
O O 0.0106 0.0060 'International Tables Vol C Tables 4.2.6.8 and 6.1.1.4'
Cu Cu 0.3201 1.2651 'International Tables Vol C Tables 4.2.6.8 and 6.1.1.4'
Cl Cl 0.1484 0.1585 'International Tables Vol C Tables 4.2.6.8 and 6.1.1.4'

loop_
_geom_angle_atom_site_label_1
_geom_angle_atom_site_label_2
_geom_angle_atom_site_label_3
_geom_angle
_geom_angle_site_symmetry_1
_geom_angle_site_symmetry_3
_geom_angle_publ_flag
N1 Cu1 N11 170.3(3) . . y
N1 Cu1 O2 80.4(3) . . y
N11 Cu1 O2 96.1(3) . . y
N1 Cu1 O3 81.2(3) . . y
N11 Cu1 O3 101.4(3) . . y
O2 Cu1 O3 161.2(3) . . y
N1 Cu1 O4 101.1(3) . 2_545 y
N11 Cu1 O4 88.2(3) . 2_545 y
O2 Cu1 O4 95.2(3) . 2_545 y
O3 Cu1 O4 92.3(2) . 2_545 y
C7 O2 Cu1 115.5(6) . . y
C8 O3 Cu1 112.9(6) . . y
C8 O4 Cu1 123.5(6) . 2 y
C6 N1 C2 124.6(8) . . ?
C6 N1 Cu1 118.0(6) . . y
C2 N1 Cu1 117.4(6) . . y
N1 C2 C3 119.2(8) . . ?
N1 C2 C8 112.6(7) . . ?
C3 C2 C8 128.1(8) . . ?
C4 C3 C2 118.3(9) . . ?
C3 C4 C5 120.6(9) . . ?
C6 C5 C4 118.7(9) . . ?
N1 C6 C5 118.6(8) . . ?
N1 C6 C7 113.1(8) . . ?
C5 C6 C7 128.2(8) . . ?
O1 C7 O2 127.2(9) . . ?
O1 C7 C6 120.4(8) . . ?
O2 C7 C6 112.4(8) . . ?
O4 C8 O3 127.3(9) . . ?
O4 C8 C2 118.2(8) . . ?
O3 C8 C2 114.5(8) . . ?
C16 N11 C12 118.6(9) . . ?
C16 N11 Cu1 121.3(7) . . y
C12 N11 Cu1 119.1(8) . . y
N11 C12 C13 121.9(12) . . ?
C12 C13 C14 118.0(12) . . ?
C15 C14 C13 119.6(10) . . ?
C15 C14 N14 113.1(12) . . ?
C13 C14 N14 127.3(12) . . ?
N14 N14 C14 105.1(17) 3_666 . ?
C14 C15 C16 119.3(12) . . ?
N11 C16 C15 122.4(11) . . ?
Cl2A C1 Cl1B 108(3) . . ?
Cl2A C1 Cl2C 57.2(15) . . ?
Cl1B C1 Cl2C 112.3(13) . . ?
Cl2A C1 Cl1A 113.7(9) . . ?
Cl1B C1 Cl1A 43(2) . . ?
Cl2C C1 Cl1A 80.1(13) . . ?
Cl2A C1 Cl2B 17(3) . . ?
Cl1B C1 Cl2B 116(3) . . ?
Cl2C C1 Cl2B 41(2) . . ?
Cl1A C1 Cl2B 108.6(12) . . ?

loop_
_geom_bond_atom_site_label_1
_geom_bond_atom_site_label_2
_geom_bond_distance
_geom_bond_site_symmetry_2
_geom_bond_publ_flag
Cu1 N1 1.926(8) . y
Cu1 N11 1.995(8) . y
Cu1 O2 2.041(7) . y
Cu1 O3 2.064(6) . y
Cu1 O4 2.275(6) 2_545 y
O1 C7 1.224(12) . ?
O2 C7 1.307(11) . ?
O3 C8 1.296(11) . ?
O4 C8 1.247(11) . ?
O4 Cu1 2.275(6) 2 y
N1 C6 1.335(12) . ?
N1 C2 1.335(11) . ?
C2 C3 1.407(12) . ?
C2 C8 1.535(13) . ?
C3 C4 1.387(14) . ?
C4 C5 1.405(14) . ?
C5 C6 1.405(13) . ?
C6 C7 1.539(13) . ?
N11 C16 1.337(14) . ?
N11 C12 1.365(14) . ?
C12 C13 1.397(16) . ?
C13 C14 1.42(2) . ?
C14 C15 1.351(18) . ?
C14 N14 1.531(16) . ?
N14 N14 1.12(2) 3_666 ?
C15 C16 1.406(15) . ?
C1 Cl2A 1.746(10) . ?
C1 Cl1B 1.763(10) . ?
C1 Cl2C 1.767(10) . ?
C1 Cl1A 1.772(9) . ?
C1 Cl2B 1.774(10) . ?

loop_
_geom_torsion_atom_site_label_1
_geom_torsion_atom_site_label_2
_geom_torsion_atom_site_label_3
_geom_torsion_atom_site_label_4
_geom_torsion
_geom_torsion_site_symmetry_1
_geom_torsion_site_symmetry_4
N1 Cu1 O2 C7 -6.7(6) . .
N11 Cu1 O2 C7 -177.5(6) . .
O3 Cu1 O2 C7 -19.3(12) . .
O4 Cu1 O2 C7 93.7(6) 2_545 .
N1 Cu1 O3 C8 7.3(6) . .
N11 Cu1 O3 C8 177.8(6) . .
O2 Cu1 O3 C8 20.0(12) . .
O4 Cu1 O3 C8 -93.6(6) 2_545 .
N11 Cu1 N1 C6 73(2) . .
O2 Cu1 N1 C6 3.7(6) . .
O3 Cu1 N1 C6 179.6(7) . .
O4 Cu1 N1 C6 -89.8(7) 2_545 .
N11 Cu1 N1 C2 -106(2) . .
O2 Cu1 N1 C2 -175.8(7) . .
O3 Cu1 N1 C2 0.1(6) . .
O4 Cu1 N1 C2 90.7(7) 2_545 .
C6 N1 C2 C3 -2.4(13) . .
Cu1 N1 C2 C3 177.0(6) . .
C6 N1 C2 C8 174.2(8) . .
Cu1 N1 C2 C8 -6.4(10) . .
N1 C2 C3 C4 1.5(13) . .
C8 C2 C3 C4 -174.5(9) . .
C2 C3 C4 C5 0.6(14) . .
C3 C4 C5 C6 -2.0(14) . .
C2 N1 C6 C5 1.0(13) . .
Cu1 N1 C6 C5 -178.5(6) . .
C2 N1 C6 C7 178.8(8) . .
Cu1 N1 C6 C7 -0.7(10) . .
C4 C5 C6 N1 1.2(13) . .
C4 C5 C6 C7 -176.2(9) . .
Cu1 O2 C7 O1 -172.4(8) . .
Cu1 O2 C7 C6 7.9(9) . .
N1 C6 C7 O1 175.4(8) . .
C5 C6 C7 O1 -7.1(14) . .
N1 C6 C7 O2 -4.9(11) . .
C5 C6 C7 O2 172.6(9) . .
Cu1 O4 C8 O3 -26.3(12) 2 .
Cu1 O4 C8 C2 152.8(6) 2 .
Cu1 O3 C8 O4 166.8(7) . .
Cu1 O3 C8 C2 -12.4(9) . .
N1 C2 C8 O4 -166.6(8) . .
C3 C2 C8 O4 9.7(14) . .
N1 C2 C8 O3 12.7(11) . .
C3 C2 C8 O3 -171.1(8) . .
N1 Cu1 N11 C16 107(2) . .
O2 Cu1 N11 C16 175.2(8) . .
O3 Cu1 N11 C16 2.2(8) . .
O4 Cu1 N11 C16 -89.8(8) 2_545 .
N1 Cu1 N11 C12 -84(2) . .
O2 Cu1 N11 C12 -16.2(8) . .
O3 Cu1 N11 C12 170.8(8) . .
O4 Cu1 N11 C12 78.9(8) 2_545 .
C16 N11 C12 C13 0.9(17) . .
Cu1 N11 C12 C13 -168.1(10) . .
N11 C12 C13 C14 -1.5(19) . .
C12 C13 C14 C15 0(2) . .
C12 C13 C14 N14 -178.8(12) . .
C15 C14 N14 N14 159.4(15) . 3_666
C13 C14 N14 N14 -22(2) . 3_666
C13 C14 C15 C16 2.2(19) . .
N14 C14 C15 C16 -179.0(10) . .
C12 N11 C16 C15 1.2(16) . .
Cu1 N11 C16 C15 170.0(8) . .
C14 C15 C16 N11 -2.8(18) . .
